data_4319775
loop_
_publ_author_name
'Delia M. Ciurtin'
'Yu-Bin Dong'
'Mark D. Smith'
'Tosha Barclay'
'Hans-Conrad zur Loye'

_publ_contact_author_address
;
Department of Chemistry and Biochemistry
University of South Carolina
Columbia, South Carolina 29208
USA
;
_publ_contact_author_email zurloye@sc.edu
_publ_contact_author_fax '803 777 8508'
_publ_contact_author_name 'Professor Hans-Conrad zur Loye'
_publ_contact_author_phone '803 777 6916'
_publ_section_title
;
 Two Versatile N,N'-Bipyridine-Type Ligands for Preparing
 Organic-Inorganic Coordination Polymers: New Cobalt- and
 Nickel-Containing Framework Materials
;
_journal_name_full 'Inorganic Chemistry'
_journal_page_first 2825
_journal_page_last 2834
_journal_paper_doi 10.1021/ic0014336
_journal_volume 40
_journal_year 2001
_chemical_formula_sum 'C20 H19 Cl4 Co N8 O7'
_chemical_formula_weight 684.16
_chemical_name_systematic
; 
 ? 
;
_space_group_IT_number 2
_symmetry_cell_setting triclinic
_symmetry_space_group_name_Hall '-P 1'
_symmetry_space_group_name_H-M 'P -1'
_atom_sites_solution_hydrogens geom
_atom_sites_solution_primary direct
_atom_sites_solution_secondary difmap
_audit_creation_method SHELXL-97
_cell_angle_alpha 70.031(10)
_cell_angle_beta 75.168(11)
_cell_angle_gamma 76.155(11)
_cell_formula_units_Z 2
_cell_length_a 10.242(7)
_cell_length_b 10.802(7)
_cell_length_c 15.100(10)
_cell_measurement_reflns_used 998
_cell_measurement_temperature 293(2)
_cell_volume 1496.5(17)
_computing_cell_refinement 'SAINT+ NT V6.02a (Bruker, 1998)'
_computing_data_collection 'SMART NT V5.619 (Bruker, 2000)'
_computing_data_reduction 'SAINT+ NT V6.02a'
_computing_molecular_graphics 'SHELXTL V5.1 (Sheldrick, 1997)'
_computing_publication_material 'SHELXTL V5.1'
_computing_structure_refinement 'SHELXTL V5.1'
_computing_structure_solution 'SHELXTL V5.1 (Sheldrick, 1997)'
_diffrn_ambient_temperature 293(2)
_diffrn_measured_fraction_theta_full 0.986
_diffrn_measured_fraction_theta_max 0.986
_diffrn_measurement_device_type 'CCD area detector'
_diffrn_measurement_method 'omega scans'
_diffrn_radiation_monochromator graphite
_diffrn_radiation_source 'fine-focus sealed tube'
_diffrn_radiation_type MoK\a
_diffrn_radiation_wavelength 0.71073
_diffrn_reflns_av_R_equivalents 0.0828
_diffrn_reflns_av_sigmaI/netI 0.1211
_diffrn_reflns_limit_h_max 12
_diffrn_reflns_limit_h_min -12
_diffrn_reflns_limit_k_max 12
_diffrn_reflns_limit_k_min -12
_diffrn_reflns_limit_l_max 17
_diffrn_reflns_limit_l_min -17
_diffrn_reflns_number 10778
_diffrn_reflns_theta_full 25.14
_diffrn_reflns_theta_max 25.14
_diffrn_reflns_theta_min 2.03
_diffrn_standards_decay_% -1.3
_exptl_absorpt_coefficient_mu 0.982
_exptl_absorpt_correction_T_max 1.0
_exptl_absorpt_correction_T_min 0.38
_exptl_absorpt_correction_type sadabs
_exptl_crystal_colour red
_exptl_crystal_density_diffrn 1.518
_exptl_crystal_density_method 'not measured'
_exptl_crystal_description parallelipiped
_exptl_crystal_F_000 692
_exptl_crystal_size_max 0.49
_exptl_crystal_size_mid 0.30
_exptl_crystal_size_min 0.21
_refine_diff_density_max 0.762
_refine_diff_density_min -0.804
_refine_diff_density_rms 0.105
_refine_ls_extinction_coef 0.0044(13)
_refine_ls_extinction_expression Fc^*^=kFc[1+0.001xFc^2^\l^3^/sin(2\q)]^-1/4^
_refine_ls_extinction_method SHELXL
_refine_ls_goodness_of_fit_ref 0.994
_refine_ls_hydrogen_treatment mixed
_refine_ls_matrix_type full
_refine_ls_number_parameters 372
_refine_ls_number_reflns 5270
_refine_ls_number_restraints 0
_refine_ls_restrained_S_all 0.994
_refine_ls_R_factor_all 0.1161
_refine_ls_R_factor_gt 0.0618
_refine_ls_shift/su_max 0.000
_refine_ls_shift/su_mean 0.000
_refine_ls_structure_factor_coef Fsqd
_refine_ls_weighting_details
; calc 
 [0.00000+1.00000exp(0.60(sin\q/\l)^2^)]/ 
   [\s^2^(Fo^2^)+0.0000+0.0000*P+(0.0877P)^2^+0.0000sin\q/\l] 
 where P = 0.33333Fo^2^ + 0.66667Fc^2^ 
;
_refine_ls_weighting_scheme calc
_refine_ls_wR_factor_gt 0.1422
_refine_ls_wR_factor_ref 0.1700
_reflns_number_gt 3073
_reflns_number_total 5270
_reflns_threshold_expression >2sigma(I)
_cod_data_source_file ic0014336_4.cif
_cod_data_source_block 1
_cod_original_cell_volume 1496.4(17)
_cod_database_code 4319775

loop_
_symmetry_equiv_pos_as_xyz
'x, y, z'
'-x, -y, -z'

loop_
_atom_site_label
_atom_site_type_symbol
_atom_site_fract_x
_atom_site_fract_y
_atom_site_fract_z
_atom_site_U_iso_or_equiv
_atom_site_adp_type
_atom_site_occupancy
_atom_site_symmetry_multiplicity
_atom_site_calc_flag
_atom_site_refinement_flags
_atom_site_disorder_assembly
_atom_site_disorder_group
Co Co 0.64099(7) 0.72381(5) 0.73106(5) 0.0277(2) Uani 1 1 d . . .
C1 C 0.7447(5) 0.7631(4) 0.8913(4) 0.0327(12) Uani 1 1 d . . .
H1 H 0.6722 0.7213 0.9312 0.039 Uiso 1 1 calc R . .
C2 C 0.8134(5) 0.8221(5) 0.9296(4) 0.0337(12) Uani 1 1 d . . .
H2 H 0.7877 0.8189 0.9939 0.040 Uiso 1 1 calc R . .
C3 C 0.9195(5) 0.8849(4) 0.8721(4) 0.0309(12) Uani 1 1 d . . .
C4 C 0.9589(6) 0.8808(4) 0.7778(4) 0.0354(12) Uani 1 1 d . . .
H4 H 1.0337 0.9185 0.7374 0.042 Uiso 1 1 calc R . .
C5 C 0.8847(5) 0.8197(4) 0.7455(4) 0.0329(12) Uani 1 1 d . . .
H5 H 0.9113 0.8178 0.6822 0.039 Uiso 1 1 calc R . .
C6 C 0.9929(6) 0.9572(5) 0.9057(4) 0.0386(13) Uani 1 1 d . . .
H6 H 1.0645 0.9989 0.8639 0.046 Uiso 1 1 calc R . .
C7 C 0.5344(6) 0.4629(4) 0.8049(4) 0.0373(13) Uani 1 1 d . . .
H7 H 0.4721 0.5141 0.7656 0.045 Uiso 1 1 calc R . .
C8 C 0.5184(6) 0.3327(4) 0.8565(4) 0.0377(13) Uani 1 1 d . . .
H8 H 0.4471 0.2974 0.8515 0.045 Uiso 1 1 calc R . .
C9 C 0.6095(5) 0.2556(4) 0.9155(3) 0.0314(12) Uani 1 1 d . . .
C10 C 0.7148(6) 0.3121(4) 0.9180(4) 0.0355(13) Uani 1 1 d . . .
H10 H 0.7793 0.2625 0.9558 0.043 Uiso 1 1 calc R . .
C11 C 0.7246(5) 0.4438(4) 0.8638(4) 0.0350(12) Uani 1 1 d . . .
H11 H 0.7965 0.4806 0.8663 0.042 Uiso 1 1 calc R . .
C12 C 0.5947(6) 0.1172(4) 0.9740(4) 0.0337(12) Uani 1 1 d . . .
H12 H 0.6553 0.0679 1.0150 0.040 Uiso 1 1 calc R . .
C13 C 0.5786(6) 1.0271(4) 0.6944(4) 0.0457(15) Uani 1 1 d . . .
H13 H 0.5618 0.9997 0.7612 0.055 Uiso 1 1 calc R . .
C14 C 0.5550(6) 1.1618(5) 0.6471(4) 0.0486(16) Uani 1 1 d . . .
H14 H 0.5236 1.2237 0.6813 0.058 Uiso 1 1 calc R . .
C15 C 0.5787(6) 1.2037(4) 0.5476(4) 0.0378(13) Uani 1 1 d . . .
C16 C 0.6277(6) 1.1086(5) 0.5004(4) 0.0440(14) Uani 1 1 d . . .
H16 H 0.6458 1.1338 0.4336 0.053 Uiso 1 1 calc R . .
C17 C 0.6500(6) 0.9742(4) 0.5532(4) 0.0382(13) Uani 1 1 d . . .
H17 H 0.6836 0.9106 0.5205 0.046 Uiso 1 1 calc R . .
C18 C 0.5545(6) 1.3462(5) 0.4924(4) 0.0477(16) Uani 1 1 d . . .
H18 H 0.5747 1.3708 0.4257 0.057 Uiso 1 1 calc R . .
N1 N 0.7774(4) 0.7634(3) 0.7995(3) 0.0265(9) Uani 1 1 d . . .
N2 N 0.9586(5) 0.9627(4) 0.9916(3) 0.0411(11) Uani 1 1 d . . .
N3 N 0.6353(4) 0.5189(3) 0.8087(3) 0.0296(10) Uani 1 1 d . . .
N4 N 0.4996(5) 0.0655(3) 0.9683(3) 0.0366(11) Uani 1 1 d . . .
N5 N 0.6250(4) 0.9333(3) 0.6486(3) 0.0326(10) Uani 1 1 d . . .
N6 N 0.5070(6) 1.4350(4) 0.5341(4) 0.0531(14) Uani 1 1 d . . .
N7 N 0.7761(5) 0.6300(4) 0.5867(3) 0.0371(11) Uani 1 1 d . . .
N8 N 0.3801(5) 0.7801(4) 0.8075(3) 0.0421(11) Uani 1 1 d . . .
O1 O 0.8463(4) 0.6367(4) 0.6408(3) 0.0504(10) Uani 1 1 d . . .
O2 O 0.6490(4) 0.6749(3) 0.6044(3) 0.0440(9) Uani 1 1 d . . .
O3 O 0.8276(4) 0.5830(4) 0.5190(3) 0.0549(11) Uani 1 1 d . . .
O4 O 0.4765(4) 0.7728(3) 0.8484(3) 0.0401(9) Uani 1 1 d . . .
O5 O 0.4137(4) 0.7603(3) 0.7270(3) 0.0432(9) Uani 1 1 d . . .
O6 O 0.2603(5) 0.8085(5) 0.8453(4) 0.0806(15) Uani 1 1 d . . .
C19 C 0.8434(9) 0.5737(7) 0.3059(6) 0.088(2) Uani 1 1 d . . .
H19A H 0.9311 0.5552 0.3252 0.105 Uiso 1 1 calc R . .
H19B H 0.7722 0.5863 0.3601 0.105 Uiso 1 1 calc R . .
Cl1 Cl 0.8346(3) 0.7228(2) 0.20862(19) 0.1228(10) Uani 1 1 d . . .
Cl2 Cl 0.8241(3) 0.4392(2) 0.2776(2) 0.1140(9) Uani 1 1 d . . .
C20 C 0.8984(7) 0.2809(5) 0.5654(4) 0.0522(16) Uani 1 1 d . . .
H20A H 0.8164 0.3180 0.5380 0.063 Uiso 1 1 calc R . .
H20B H 0.9621 0.3437 0.5351 0.063 Uiso 1 1 calc R . .
Cl3 Cl 0.8559(2) 0.26124(19) 0.68868(14) 0.0822(6) Uani 1 1 d . . .
Cl4 Cl 0.9721(2) 0.13031(15) 0.54091(13) 0.0760(6) Uani 1 1 d . . .
O7A O 0.943(4) 0.479(3) 0.0450(12) 0.192(18) Uani 0.63(5) 1 d P . .
O7B O 0.831(6) 0.461(3) 0.054(2) 0.133(17) Uani 0.37(5) 1 d P . .

loop_
_atom_site_aniso_label
_atom_site_aniso_U_11
_atom_site_aniso_U_22
_atom_site_aniso_U_33
_atom_site_aniso_U_23
_atom_site_aniso_U_13
_atom_site_aniso_U_12
Co 0.0428(5) 0.0167(3) 0.0269(4) -0.0045(3) -0.0127(3) -0.0071(3)
C1 0.045(3) 0.028(2) 0.027(3) -0.007(2) -0.009(2) -0.010(2)
C2 0.041(3) 0.038(3) 0.027(3) -0.014(2) -0.008(2) -0.008(2)
C3 0.040(3) 0.023(2) 0.035(3) -0.010(2) -0.014(3) -0.005(2)
C4 0.046(3) 0.031(2) 0.034(3) -0.006(2) -0.009(3) -0.018(2)
C5 0.043(3) 0.032(2) 0.028(3) -0.009(2) -0.011(2) -0.008(2)
C6 0.042(3) 0.032(3) 0.049(4) -0.019(2) -0.019(3) 0.001(2)
C7 0.051(4) 0.026(2) 0.038(3) -0.006(2) -0.016(3) -0.010(2)
C8 0.047(3) 0.025(2) 0.043(3) -0.006(2) -0.015(3) -0.011(2)
C9 0.049(3) 0.016(2) 0.025(3) -0.0044(19) -0.004(2) -0.005(2)
C10 0.047(3) 0.022(2) 0.039(3) -0.006(2) -0.015(3) -0.005(2)
C11 0.042(3) 0.027(2) 0.039(3) -0.006(2) -0.014(3) -0.009(2)
C12 0.050(3) 0.019(2) 0.031(3) -0.007(2) -0.007(3) -0.005(2)
C13 0.080(5) 0.022(2) 0.036(3) -0.005(2) -0.020(3) -0.005(3)
C14 0.074(4) 0.021(2) 0.054(4) -0.006(2) -0.025(3) -0.008(3)
C15 0.046(3) 0.017(2) 0.051(4) 0.001(2) -0.024(3) -0.008(2)
C16 0.062(4) 0.032(3) 0.035(3) 0.006(2) -0.019(3) -0.016(3)
C17 0.055(4) 0.023(2) 0.037(3) -0.005(2) -0.016(3) -0.008(2)
C18 0.064(4) 0.023(3) 0.056(4) 0.009(3) -0.034(3) -0.013(3)
N1 0.033(2) 0.0193(17) 0.026(2) -0.0061(16) -0.0056(19) -0.0045(17)
N2 0.050(3) 0.041(2) 0.047(3) -0.023(2) -0.017(2) -0.012(2)
N3 0.040(3) 0.0193(18) 0.030(2) -0.0049(17) -0.009(2) -0.0078(18)
N4 0.051(3) 0.0169(17) 0.037(3) -0.0007(17) -0.006(2) -0.0105(19)
N5 0.050(3) 0.0212(18) 0.030(2) -0.0011(17) -0.020(2) -0.0083(19)
N6 0.081(4) 0.0181(19) 0.060(3) 0.009(2) -0.038(3) -0.012(2)
N7 0.053(3) 0.025(2) 0.037(3) -0.0122(19) -0.006(2) -0.012(2)
N8 0.042(3) 0.039(2) 0.045(3) -0.014(2) -0.012(3) 0.000(2)
O1 0.056(3) 0.057(2) 0.052(3) -0.025(2) -0.011(2) -0.021(2)
O2 0.052(3) 0.0400(19) 0.040(2) -0.0139(17) -0.0114(19) -0.0003(19)
O3 0.074(3) 0.052(2) 0.047(3) -0.032(2) 0.000(2) -0.014(2)
O4 0.046(2) 0.0399(19) 0.039(2) -0.0130(17) -0.0160(19) -0.0057(17)
O5 0.063(3) 0.0341(18) 0.036(2) -0.0104(16) -0.016(2) -0.0060(18)
O6 0.048(3) 0.118(4) 0.069(3) -0.036(3) -0.013(3) 0.013(3)
C19 0.107(7) 0.102(6) 0.062(5) -0.015(4) -0.025(5) -0.036(5)
Cl1 0.184(3) 0.1001(16) 0.101(2) 0.0017(14) -0.066(2) -0.0585(18)
Cl2 0.1032(18) 0.0904(15) 0.161(3) -0.0459(16) -0.0381(18) -0.0126(14)
C20 0.060(4) 0.044(3) 0.051(4) -0.018(3) 0.000(3) -0.012(3)
Cl3 0.1121(17) 0.0727(11) 0.0642(12) -0.0377(10) 0.0046(11) -0.0175(11)
Cl4 0.1195(16) 0.0425(8) 0.0560(11) -0.0204(8) 0.0077(10) -0.0132(9)
O7A 0.17(3) 0.154(18) 0.133(13) 0.022(11) -0.015(12) 0.082(18)
O7B 0.19(4) 0.135(18) 0.100(18) 0.012(13) -0.08(2) -0.08(2)

loop_
_atom_type_symbol
_atom_type_description
_atom_type_scat_dispersion_real
_atom_type_scat_dispersion_imag
_atom_type_scat_source
C C 0.0033 0.0016 'International Tables Vol C Tables 4.2.6.8 and 6.1.1.4'
H H 0.0000 0.0000 'International Tables Vol C Tables 4.2.6.8 and 6.1.1.4'
N N 0.0061 0.0033 'International Tables Vol C Tables 4.2.6.8 and 6.1.1.4'
O O 0.0106 0.0060 'International Tables Vol C Tables 4.2.6.8 and 6.1.1.4'
Co Co 0.3494 0.9721 'International Tables Vol C Tables 4.2.6.8 and 6.1.1.4'
Cl Cl 0.1484 0.1585 'International Tables Vol C Tables 4.2.6.8 and 6.1.1.4'

loop_
_geom_angle_atom_site_label_1
_geom_angle_atom_site_label_2
_geom_angle_atom_site_label_3
_geom_angle
_geom_angle_site_symmetry_1
_geom_angle_site_symmetry_3
_geom_angle_publ_flag
N3 Co N1 99.75(15) . . ?
N3 Co O2 87.82(15) . . ?
N1 Co O2 138.33(16) . . ?
N3 Co N5 173.70(16) . . ?
N1 Co N5 86.02(14) . . ?
O2 Co N5 89.53(15) . . ?
N3 Co O4 87.23(14) . . ?
N1 Co O4 85.86(15) . . ?
O2 Co O4 135.66(15) . . ?
N5 Co O4 90.68(15) . . ?
N3 Co O5 90.89(14) . . ?
N1 Co O5 140.84(14) . . ?
O2 Co O5 79.15(15) . . ?
N5 Co O5 82.99(14) . . ?
O4 Co O5 56.92(13) . . ?
N3 Co O1 83.55(15) . . ?
N1 Co O1 83.57(15) . . ?
O2 Co O1 56.42(14) . . ?
N5 Co O1 99.71(16) . . ?
O4 Co O1 164.60(13) . . ?
O5 Co O1 135.31(13) . . ?
N1 C1 C2 123.2(5) . . ?
C3 C2 C1 119.3(5) . . ?
C2 C3 C4 118.2(4) . . ?
C2 C3 C6 122.8(5) . . ?
C4 C3 C6 119.0(5) . . ?
C5 C4 C3 118.6(5) . . ?
N1 C5 C4 123.8(5) . . ?
N2 C6 C3 120.2(5) . . ?
N3 C7 C8 123.1(5) . . ?
C9 C8 C7 119.2(5) . . ?
C10 C9 C8 117.7(4) . . ?
C10 C9 C12 121.0(4) . . ?
C8 C9 C12 121.3(5) . . ?
C9 C10 C11 119.9(5) . . ?
N3 C11 C10 122.5(5) . . ?
N4 C12 C9 120.0(5) . . ?
N5 C13 C14 123.1(5) . . ?
C13 C14 C15 118.9(5) . . ?
C16 C15 C14 118.3(4) . . ?
C16 C15 C18 119.9(5) . . ?
C14 C15 C18 121.8(5) . . ?
C15 C16 C17 119.5(5) . . ?
N5 C17 C16 122.5(5) . . ?
N6 C18 C15 121.1(6) . . ?
C5 N1 C1 116.8(4) . . ?
C5 N1 Co 118.8(3) . . ?
C1 N1 Co 122.6(3) . . ?
C6 N2 N2 110.9(6) . 2_777 ?
C11 N3 C7 117.6(4) . . ?
C11 N3 Co 123.4(3) . . ?
C7 N3 Co 118.9(3) . . ?
C12 N4 N4 111.3(5) . 2_657 ?
C17 N5 C13 117.7(4) . . ?
C17 N5 Co 122.5(3) . . ?
C13 N5 Co 119.6(3) . . ?
C18 N6 N6 110.9(6) . 2_686 ?
O3 N7 O1 121.9(5) . . ?
O3 N7 O2 121.8(5) . . ?
O1 N7 O2 116.4(4) . . ?
O6 N8 O5 122.7(5) . . ?
O6 N8 O4 120.5(5) . . ?
O5 N8 O4 116.8(5) . . ?
N7 O1 Co 88.1(3) . . ?
N7 O2 Co 99.0(3) . . ?
N8 O4 Co 94.3(3) . . ?
N8 O5 Co 92.0(3) . . ?
Cl2 C19 Cl1 112.5(4) . . ?
Cl4 C20 Cl3 112.1(3) . . ?
O7B O7A O7A 132(5) . 2_765 ?

loop_
_geom_bond_atom_site_label_1
_geom_bond_atom_site_label_2
_geom_bond_distance
_geom_bond_site_symmetry_2
_geom_bond_publ_flag
Co N3 2.129(4) . ?
Co N1 2.129(4) . ?
Co O2 2.129(4) . ?
Co N5 2.168(4) . ?
Co O4 2.223(4) . ?
Co O5 2.280(4) . ?
Co O1 2.372(4) . ?
C1 N1 1.339(6) . ?
C1 C2 1.382(7) . ?
C2 C3 1.364(7) . ?
C3 C4 1.390(7) . ?
C3 C6 1.477(7) . ?
C4 C5 1.379(7) . ?
C5 N1 1.328(6) . ?
C6 N2 1.272(7) . ?
C7 N3 1.339(6) . ?
C7 C8 1.381(7) . ?
C8 C9 1.381(7) . ?
C9 C10 1.374(7) . ?
C9 C12 1.475(6) . ?
C10 C11 1.390(6) . ?
C11 N3 1.327(6) . ?
C12 N4 1.267(6) . ?
C13 N5 1.347(6) . ?
C13 C14 1.377(7) . ?
C14 C15 1.386(8) . ?
C15 C16 1.374(7) . ?
C15 C18 1.473(6) . ?
C16 C17 1.393(6) . ?
C17 N5 1.330(6) . ?
C18 N6 1.259(7) . ?
N2 N2 1.418(8) 2_777 ?
N4 N4 1.412(7) 2_657 ?
N6 N6 1.429(8) 2_686 ?
N7 O3 1.236(5) . ?
N7 O1 1.248(5) . ?
N7 O2 1.269(6) . ?
N8 O6 1.227(6) . ?
N8 O5 1.253(6) . ?
N8 O4 1.266(5) . ?
C19 Cl2 1.713(8) . ?
C19 Cl1 1.773(8) . ?
C20 Cl4 1.741(5) . ?
C20 Cl3 1.750(6) . ?
O7A O7B 1.18(2) . ?
O7A O7A 1.55(5) 2_765 ?
